data_7713673
loop_
_publ_author_name
'Chen, Yating'
'Ke, zhilin'
'Yuan, Lingyu'
'Liang, Meixiang'
'Zhang, Shuhua'

_publ_section_title
;
 Hydrazylpyridine salicylaldehyde-copper(II)-1,10-phenanthroline complexes
 as potential anticancer agents: synthesis, characterization and
 anticancer evaluation
;
_journal_name_full 'Dalton Transactions'
_journal_paper_doi 10.1039/D3DT01750H
_journal_year 2023
_chemical_formula_moiety 'C36 H22 Cl2 Cu N10 O6'
_chemical_formula_sum 'C36 H22 Cl2 Cu N10 O6'
_chemical_formula_weight 825.08
_space_group_crystal_system monoclinic
_space_group_IT_number 14
_space_group_name_Hall '-P 2ybc'
_space_group_name_H-M_alt 'P 1 21/c 1'
_atom_sites_solution_hydrogens geom
_atom_sites_solution_primary iterative
_atom_sites_solution_secondary difmap
_audit_creation_date 2022-12-17
_audit_creation_method
;
Olex2 1.2
(compiled 2018.05.29 svn.r3508 for OlexSys, GUI svn.r5506)
;
_audit_update_record
;
2022-12-18 deposited with the CCDC.	2023-08-08 downloaded from the CCDC.
;
_cell_angle_alpha 90.00
_cell_angle_beta 104.9810(10)
_cell_angle_gamma 90.00
_cell_formula_units_Z 4
_cell_length_a 18.6784(3)
_cell_length_b 15.0262(2)
_cell_length_c 11.98410(10)
_cell_measurement_reflns_used 11110
_cell_measurement_temperature 99.98(10)
_cell_measurement_theta_max 60.0100
_cell_measurement_theta_min 2.1250
_cell_volume 3249.20(7)
_computing_cell_refinement 'CrysAlisPro 1.171.41.93a (Rigaku OD, 2020)'
_computing_data_collection 'CrysAlisPro 1.171.41.93a (Rigaku OD, 2020)'
_computing_data_reduction 'CrysAlisPro 1.171.41.93a (Rigaku OD, 2020)'
_computing_molecular_graphics 'Olex2 (Dolomanov et al., 2009)'
_computing_publication_material 'Olex2 (Dolomanov et al., 2009)'
_computing_structure_refinement 'olex2.refine (Bourhis et al., 2015)'
_computing_structure_solution 'olex2.solve (Bourhis et al., 2015)'
_diffrn_ambient_environment N~2~
_diffrn_ambient_temperature 99.98(10)
_diffrn_detector 'Hybrid Pixel Array Detector'
_diffrn_detector_area_resol_mean 10.0000
_diffrn_detector_type HyPix
_diffrn_measured_fraction_theta_full 0.982
_diffrn_measured_fraction_theta_max 0.982
_diffrn_measurement_details
;
List of Runs (angles in degrees, time in seconds):

  # Type    Start    End  Width  t~exp~   \w     \q     \k     \f   Frames
#--------------------------------------------------------------------------
  1  \w    124.00 149.00   0.50    0.16    --   76.57 125.00  90.00   50
  2  \w      8.00  67.00   0.50    0.16    --   76.57 -38.00 120.00  118
  3  \w     21.00  95.00   0.50    0.16    --   76.57-125.00 120.00  148
  4  \w     59.00  99.00   0.50    0.16    --   76.57-125.00  90.00   80
  5  \w      7.00  40.00   0.50    0.05    --   -0.78  64.00-104.00   66
  6  \w    -42.00  18.00   0.50    0.05    --   -0.78 -64.00 119.00  120
  7  \w    -73.00 -45.00   0.50    0.05    --   -0.78 -64.00 119.00   56
  8  \w   -148.00 -55.00   0.50    0.16    --  -78.14 -64.00 119.00  186
  9  \w   -101.00 -11.00   0.50    0.16    --  -78.14  64.00-104.00  180
 10  \w   -146.00 -89.00   0.50    0.16    --  -78.14 -99.00-120.00  114
 11  \w   -143.00-117.00   0.50    0.16    --  -78.14 -99.00-180.00   52
 12  \w   -151.00 -83.00   0.50    0.16    --  -78.14-125.00 -90.00  136
 13  \w   -150.00 -88.00   0.50    0.16    --  -78.14 -99.00  90.00  124
 14  \w     -8.00  38.00   0.50    0.05    --   -0.78 -99.00 -30.00   92
;
_diffrn_measurement_device 'four-circle diffractometer'
_diffrn_measurement_device_type 'ROD, Synergy Custom system, HyPix'
_diffrn_measurement_method '\w scans'
_diffrn_orient_matrix_type 'CrysAlisPro convention (1999,Acta A55,543-557)'
_diffrn_orient_matrix_UB_11 0.0092666000
_diffrn_orient_matrix_UB_12 0.0658716000
_diffrn_orient_matrix_UB_13 -0.0703467000
_diffrn_orient_matrix_UB_21 -0.0736427000
_diffrn_orient_matrix_UB_22 0.0083104000
_diffrn_orient_matrix_UB_23 -0.0392225000
_diffrn_orient_matrix_UB_31 -0.0000286000
_diffrn_orient_matrix_UB_32 0.0594400000
_diffrn_orient_matrix_UB_33 0.0831176000
_diffrn_radiation_monochromator mirror
_diffrn_radiation_probe x-ray
_diffrn_radiation_type GaK\a
_diffrn_radiation_wavelength 1.34050
_diffrn_reflns_av_R_equivalents 0.0327
_diffrn_reflns_av_unetI/netI 0.0354
_diffrn_reflns_limit_h_max 24
_diffrn_reflns_limit_h_min -22
_diffrn_reflns_limit_k_max 19
_diffrn_reflns_limit_k_min -16
_diffrn_reflns_limit_l_max 15
_diffrn_reflns_limit_l_min -14
_diffrn_reflns_number 22218
_diffrn_reflns_theta_full 60.14
_diffrn_reflns_theta_max 60.14
_diffrn_reflns_theta_min 2.13
_diffrn_source 'micro-focus metaljet'
_exptl_absorpt_coefficient_mu 4.982
_exptl_absorpt_correction_T_max 1.00000
_exptl_absorpt_correction_T_min 0.52069
_exptl_absorpt_correction_type multi-scan
_exptl_absorpt_process_details
;
CrysAlisPro 1.171.41.93a (Rigaku Oxford Diffraction, 2020)
Empirical absorption correction using spherical harmonics,
implemented in SCALE3 ABSPACK scaling algorithm.
;
_exptl_crystal_colour black
_exptl_crystal_density_diffrn 1.687
_exptl_crystal_density_method 'not measured'
_exptl_crystal_description block
_exptl_crystal_F_000 1676
_refine_diff_density_max 0.613
_refine_diff_density_min -0.349
_refine_diff_density_rms 0.062
_refine_ls_extinction_method none
_refine_ls_goodness_of_fit_ref 0.996
_refine_ls_hydrogen_treatment constr
_refine_ls_matrix_type full
_refine_ls_number_parameters 485
_refine_ls_number_reflns 7231
_refine_ls_number_restraints 0
_refine_ls_restrained_S_all 0.996
_refine_ls_R_factor_all 0.0436
_refine_ls_R_factor_gt 0.0371
_refine_ls_shift/su_max 0.001
_refine_ls_shift/su_mean 0.000
_refine_ls_structure_factor_coef Fsqd
_refine_ls_weighting_details 'calc w=1/[\s^2^(Fo^2^)+(0.0345P)^2^+3.9916P] where P=(Fo^2^+2Fc^2^)/3'
_refine_ls_weighting_scheme calc
_refine_ls_wR_factor_gt 0.0844
_refine_ls_wR_factor_ref 0.0870
_reflns_number_gt 6514
_reflns_number_total 7231
_reflns_threshold_expression >2sigma(I)
_cod_data_source_file d3dt01750h2.cif
_cod_data_source_block 181_auto
_cod_database_code 7713673
_chemical_oxdiff_formula 'Cu C N O'
_diffrn_oxdiff_digest_frames
;
01e7c4d013f7810ed5f137fad8c6dc301c015221f45
;
_reflns_odcompleteness_completeness 100.00
_reflns_odcompleteness_iscentric 1
_reflns_odcompleteness_theta 56.82
_olex2_refinement_description
;
1. Fixed Uiso
 At 1.2 times of:
  All C(H) groups
 At 1.5 times of:
  All O(H) groups
2.a Aromatic/amide H refined with riding coordinates:
 C1(H1), C2(H2A), C3(H3), C5(H5), C6(H6), C8(H8), C9(H9), C10(H10), C14(H14),
 C15(H15), C17(H17), C19(H19A), C23(H23A), C24(H24A), C26(H26A), C28(H28),
 C29(H29), C30(H30), C33(H33), C34(H34), C35(H35)
2.b Fitted hexagon refined as free rotating group:
 C21(C22,C23,C24,C25,C26)
2.c Idealised tetrahedral OH refined as rotating group:
 O2(H2)
;
_olex2_submission_special_instructions 'No special instructions were received'
_oxdiff_exptl_absorpt_empirical_details
;
Empirical correction (ABSPACK) includes:
- Absorption correction using spherical harmonics
- Frame scaling
;
_oxdiff_exptl_absorpt_empirical_full_max 1.925
_oxdiff_exptl_absorpt_empirical_full_min 0.572

loop_
_space_group_symop_id
_space_group_symop_operation_xyz
1 'x, y, z'
2 '-x, y+1/2, -z+1/2'
3 '-x, -y, -z'
4 'x, -y-1/2, z-1/2'

loop_
_atom_site_label
_atom_site_type_symbol
_atom_site_fract_x
_atom_site_fract_y
_atom_site_fract_z
_atom_site_U_iso_or_equiv
_atom_site_adp_type
_atom_site_occupancy
_atom_site_calc_flag
_atom_site_disorder_assembly
_atom_site_disorder_group
_atom_site_refinement_flags_posn
Cu1 Cu 0.299686(16) 0.345364(19) 0.43227(2) 0.01054(8) Uani 1 d . . .
Cl1 Cl -0.00274(3) 0.25770(3) 0.25599(4) 0.01931(11) Uani 1 d . . .
O1 O 0.36666(8) 0.24488(10) 0.47006(12) 0.0174(3) Uani 1 d . . .
N1 N 0.25666(9) 0.32007(11) 0.57019(14) 0.0111(3) Uani 1 d . . .
C1 C 0.20610(11) 0.25889(13) 0.57304(16) 0.0132(4) Uani 1 d . . .
H1 H 0.1939 0.2165 0.5122 0.016 Uiso 1 calc . . R
Cl2 Cl 0.18525(3) 0.71212(4) 0.71886(5) 0.02589(12) Uani 1 d . . .
O2 O 0.25760(9) 0.55502(10) 0.06974(13) 0.0200(3) Uani 1 d . . .
H2 H 0.2809 0.5127 0.1086 0.030 Uiso 1 calc . . GR
N2 N 0.36459(9) 0.43960(11) 0.56785(14) 0.0147(3) Uani 1 d . . .
C2 C 0.16960(11) 0.25369(14) 0.66170(17) 0.0150(4) Uani 1 d . . .
H2A H 0.1340 0.2084 0.6611 0.018 Uiso 1 calc . . R
O3 O -0.04798(9) 0.53772(11) 0.19113(13) 0.0228(3) Uani 1 d . . .
N3 N 0.31844(9) 0.35966(10) 0.28057(14) 0.0114(3) Uani 1 d . . .
C3 C 0.18641(11) 0.31515(14) 0.74891(17) 0.0162(4) Uani 1 d . . .
H3 H 0.1616 0.3137 0.8088 0.019 Uiso 1 calc . . R
O4 O -0.07708(9) 0.61861(11) 0.03649(13) 0.0255(4) Uani 1 d . . .
N4 N 0.27125(9) 0.41675(11) 0.20451(14) 0.0130(3) Uani 1 d . . .
C4 C 0.24041(11) 0.38036(14) 0.74971(17) 0.0150(4) Uani 1 d . . .
N5 N 0.22405(9) 0.43369(11) 0.36226(14) 0.0128(3) Uani 1 d . . .
O5 O 0.56703(11) 0.14238(14) 0.14568(18) 0.0418(5) Uani 1 d . . .
C5 C 0.26026(12) 0.44794(15) 0.83682(18) 0.0209(4) Uani 1 d . . .
H5 H 0.2363 0.4495 0.8977 0.025 Uiso 1 calc . . R
N6 N 0.18077(9) 0.48262(11) 0.42129(14) 0.0125(3) Uani 1 d . . .
O6 O 0.59338(10) 0.03594(13) 0.27148(18) 0.0419(5) Uani 1 d . . .
C6 C 0.31243(13) 0.50941(15) 0.83386(19) 0.0221(5) Uani 1 d . . .
H6 H 0.3241 0.5537 0.8923 0.027 Uiso 1 calc . . R
N7 N 0.09220(9) 0.37512(11) 0.36229(14) 0.0143(3) Uani 1 d . . .
C7 C 0.35045(12) 0.50911(14) 0.74435(18) 0.0184(4) Uani 1 d . . .
N8 N 0.18679(10) 0.59757(12) 0.55646(14) 0.0164(4) Uani 1 d . . .
C8 C 0.40609(13) 0.57044(15) 0.7371(2) 0.0241(5) Uani 1 d . . .
H8 H 0.4208 0.6153 0.7943 0.029 Uiso 1 calc . . R
N9 N -0.03154(10) 0.57608(12) 0.11058(15) 0.0194(4) Uani 1 d . . .
C9 C 0.43883(13) 0.56530(15) 0.6479(2) 0.0248(5) Uani 1 d . . .
H9 H 0.4765 0.6063 0.6426 0.030 Uiso 1 calc . . R
N10 N 0.56110(11) 0.10584(15) 0.23484(19) 0.0300(5) Uani 1 d . . .
C10 C 0.41617(12) 0.49881(14) 0.56411(19) 0.0196(4) Uani 1 d . . .
H10 H 0.4389 0.4962 0.5019 0.024 Uiso 1 calc . . R
C11 C 0.33183(11) 0.44427(13) 0.65648(17) 0.0138(4) Uani 1 d . . .
C12 C 0.27523(11) 0.37992(13) 0.65871(16) 0.0125(4) Uani 1 d . . .
C13 C 0.41182(11) 0.21613(13) 0.41297(17) 0.0158(4) Uani 1 d . . .
C14 C 0.46084(13) 0.14484(15) 0.4604(2) 0.0223(5) Uani 1 d . . .
H14 H 0.4594 0.1208 0.5331 0.027 Uiso 1 calc . . R
C15 C 0.50985(13) 0.10992(16) 0.4046(2) 0.0248(5) Uani 1 d . . .
H15 H 0.5417 0.0624 0.4381 0.030 Uiso 1 calc . . R
C16 C 0.51237(12) 0.14503(15) 0.2978(2) 0.0220(5) Uani 1 d . . .
C17 C 0.46598(11) 0.21312(14) 0.24728(18) 0.0174(4) Uani 1 d . . .
H17 H 0.4681 0.2352 0.1739 0.021 Uiso 1 calc . . R
C18 C 0.41565(11) 0.25014(13) 0.30279(17) 0.0143(4) Uani 1 d . . .
C19 C 0.36626(11) 0.31775(13) 0.23998(17) 0.0128(4) Uani 1 d . . .
H19A H 0.3693 0.3321 0.1641 0.015 Uiso 1 calc . . R
C20 C 0.22166(11) 0.45351(12) 0.25247(17) 0.0120(4) Uani 1 d . . .
C21 C 0.16750(6) 0.51439(8) 0.17257(10) 0.0140(4) Uani 1 d . . .
C22 C 0.18889(5) 0.55862(9) 0.08454(11) 0.0162(4) Uani 1 d . . G
C23 C 0.13765(7) 0.60931(9) 0.00506(10) 0.0200(4) Uani 1 d . . G
H23A H 0.1523 0.6395 -0.0551 0.024 Uiso 1 calc . . R
C24 C 0.06502(7) 0.61578(9) 0.01362(10) 0.0201(4) Uani 1 d . . G
H24A H 0.0300 0.6504 -0.0407 0.024 Uiso 1 calc . . R
C25 C 0.04363(5) 0.57155(9) 0.10165(11) 0.0169(4) Uani 1 d . . G
C26 C 0.09487(7) 0.52086(8) 0.18113(9) 0.0149(4) Uani 1 d . . G
H26A H 0.0803 0.4906 0.2413 0.018 Uiso 1 calc . . R
C27 C 0.12069(11) 0.43552(13) 0.44433(16) 0.0130(4) Uani 1 d . . .
C28 C 0.09169(11) 0.44879(13) 0.53955(17) 0.0148(4) Uani 1 d . . .
H28 H 0.1131 0.4906 0.5982 0.018 Uiso 1 calc . . R
C29 C 0.03048(12) 0.39857(14) 0.54500(17) 0.0166(4) Uani 1 d . . .
H29 H 0.0096 0.4060 0.6088 0.020 Uiso 1 calc . . R
C30 C -0.00083(12) 0.33808(14) 0.45986(18) 0.0173(4) Uani 1 d . . .
H30 H -0.0432 0.3039 0.4621 0.021 Uiso 1 calc . . R
C31 C 0.03349(11) 0.33037(13) 0.37077(18) 0.0158(4) Uani 1 d . . .
C32 C 0.21229(11) 0.56323(13) 0.47098(16) 0.0138(4) Uani 1 d . . .
C33 C 0.26756(12) 0.60531(14) 0.43035(18) 0.0174(4) Uani 1 d . . .
H33 H 0.2852 0.5796 0.3701 0.021 Uiso 1 calc . . R
C34 C 0.29569(13) 0.68507(15) 0.4802(2) 0.0214(4) Uani 1 d . . .
H34 H 0.3325 0.7154 0.4530 0.026 Uiso 1 calc . . R
C35 C 0.27054(12) 0.72115(14) 0.5697(2) 0.0217(5) Uani 1 d . . .
H35 H 0.2892 0.7757 0.6057 0.026 Uiso 1 calc . . R
C36 C 0.21721(12) 0.67329(14) 0.60299(18) 0.0186(4) Uani 1 d . . .

loop_
_atom_site_aniso_label
_atom_site_aniso_U_11
_atom_site_aniso_U_22
_atom_site_aniso_U_33
_atom_site_aniso_U_23
_atom_site_aniso_U_13
_atom_site_aniso_U_12
Cu1 0.01134(14) 0.01106(14) 0.01013(14) 0.00048(11) 0.00445(10) 0.00234(11)
Cl1 0.0214(2) 0.0191(2) 0.0179(2) -0.00219(19) 0.00600(18) -0.00385(19)
O1 0.0199(7) 0.0187(7) 0.0148(7) 0.0023(6) 0.0066(6) 0.0067(6)
N1 0.0108(8) 0.0109(7) 0.0118(8) 0.0010(6) 0.0031(6) 0.0022(6)
C1 0.0140(9) 0.0121(9) 0.0124(9) 0.0019(7) 0.0017(7) 0.0013(7)
Cl2 0.0307(3) 0.0257(3) 0.0235(3) -0.0106(2) 0.0110(2) 0.0001(2)
O2 0.0235(8) 0.0194(8) 0.0195(7) 0.0059(6) 0.0097(6) 0.0042(6)
N2 0.0121(8) 0.0146(8) 0.0171(8) 0.0009(7) 0.0033(6) -0.0005(6)
C2 0.0117(9) 0.0158(9) 0.0173(10) 0.0054(8) 0.0037(7) 0.0009(7)
O3 0.0208(8) 0.0267(8) 0.0212(8) -0.0005(7) 0.0059(6) 0.0041(6)
N3 0.0114(8) 0.0105(7) 0.0121(8) 0.0000(6) 0.0024(6) -0.0004(6)
C3 0.0152(10) 0.0215(10) 0.0133(9) 0.0050(8) 0.0061(8) 0.0043(8)
O4 0.0243(8) 0.0265(8) 0.0212(8) -0.0010(7) -0.0023(6) 0.0109(7)
N4 0.0150(8) 0.0117(8) 0.0120(8) 0.0010(6) 0.0032(6) 0.0008(6)
C4 0.0157(10) 0.0170(10) 0.0112(9) 0.0001(8) 0.0014(7) 0.0043(8)
N5 0.0139(8) 0.0129(8) 0.0134(8) -0.0011(6) 0.0065(6) 0.0026(6)
O5 0.0375(11) 0.0480(12) 0.0497(12) -0.0066(10) 0.0290(10) 0.0077(9)
C5 0.0236(11) 0.0257(11) 0.0134(10) -0.0034(9) 0.0047(8) 0.0055(9)
N6 0.0146(8) 0.0122(8) 0.0127(8) -0.0009(6) 0.0068(6) 0.0027(6)
O6 0.0267(10) 0.0447(11) 0.0505(12) -0.0151(9) 0.0033(8) 0.0204(9)
C6 0.0261(12) 0.0222(11) 0.0154(10) -0.0077(9) 0.0004(9) 0.0022(9)
N7 0.0147(8) 0.0140(8) 0.0146(8) 0.0013(7) 0.0043(6) 0.0018(7)
C7 0.0183(10) 0.0160(10) 0.0180(10) -0.0022(8) -0.0006(8) 0.0006(8)
N8 0.0182(9) 0.0160(8) 0.0150(8) -0.0023(7) 0.0041(7) 0.0024(7)
C8 0.0239(12) 0.0194(11) 0.0238(11) -0.0039(9) -0.0034(9) -0.0033(9)
N9 0.0213(9) 0.0168(9) 0.0170(9) -0.0031(7) -0.0008(7) 0.0054(7)
C9 0.0191(11) 0.0205(11) 0.0311(12) 0.0016(9) -0.0004(9) -0.0089(9)
N10 0.0170(10) 0.0351(12) 0.0378(12) -0.0145(10) 0.0068(9) 0.0060(9)
C10 0.0149(10) 0.0210(11) 0.0223(11) 0.0030(9) 0.0034(8) -0.0031(8)
C11 0.0132(9) 0.0127(9) 0.0140(9) 0.0002(7) 0.0010(7) 0.0028(7)
C12 0.0131(9) 0.0126(9) 0.0109(9) 0.0008(7) 0.0015(7) 0.0029(7)
C13 0.0145(10) 0.0146(9) 0.0171(10) -0.0043(8) 0.0022(8) 0.0015(8)
C14 0.0230(11) 0.0211(11) 0.0207(10) 0.0000(9) 0.0018(9) 0.0069(9)
C15 0.0182(11) 0.0230(11) 0.0291(12) -0.0057(10) -0.0010(9) 0.0103(9)
C16 0.0119(10) 0.0248(11) 0.0289(11) -0.0110(9) 0.0042(8) 0.0026(8)
C17 0.0128(9) 0.0198(10) 0.0210(10) -0.0073(8) 0.0066(8) -0.0027(8)
C18 0.0107(9) 0.0142(9) 0.0175(10) -0.0052(8) 0.0031(7) -0.0014(7)
C19 0.0122(9) 0.0140(9) 0.0129(9) -0.0025(7) 0.0044(7) -0.0025(7)
C20 0.0118(9) 0.0097(9) 0.0146(9) -0.0007(7) 0.0038(7) -0.0008(7)
C21 0.0185(10) 0.0103(9) 0.0120(9) -0.0006(7) 0.0018(7) 0.0022(8)
C22 0.0222(11) 0.0136(9) 0.0133(9) -0.0023(8) 0.0056(8) 0.0007(8)
C23 0.0298(12) 0.0166(10) 0.0130(9) 0.0037(8) 0.0044(8) 0.0011(9)
C24 0.0278(12) 0.0150(10) 0.0149(10) -0.0001(8) 0.0009(8) 0.0046(9)
C25 0.0188(10) 0.0149(10) 0.0157(10) -0.0027(8) 0.0020(8) 0.0045(8)
C26 0.0190(10) 0.0132(9) 0.0114(9) -0.0005(7) 0.0020(7) 0.0020(8)
C27 0.0126(9) 0.0129(9) 0.0134(9) 0.0027(7) 0.0034(7) 0.0052(7)
C28 0.0169(10) 0.0132(9) 0.0146(9) 0.0007(8) 0.0047(8) 0.0032(8)
C29 0.0187(10) 0.0177(10) 0.0157(9) 0.0041(8) 0.0087(8) 0.0062(8)
C30 0.0156(10) 0.0179(10) 0.0195(10) 0.0031(8) 0.0065(8) 0.0001(8)
C31 0.0153(10) 0.0150(10) 0.0163(9) 0.0000(8) 0.0026(8) 0.0015(8)
C32 0.0152(9) 0.0127(9) 0.0124(9) -0.0003(7) 0.0019(7) 0.0033(7)
C33 0.0184(10) 0.0182(10) 0.0165(10) -0.0001(8) 0.0064(8) 0.0011(8)
C34 0.0205(11) 0.0188(10) 0.0259(11) 0.0011(9) 0.0081(9) -0.0016(9)
C35 0.0224(11) 0.0152(10) 0.0263(11) -0.0038(9) 0.0042(9) -0.0008(8)
C36 0.0193(10) 0.0183(10) 0.0177(10) -0.0029(8) 0.0041(8) 0.0049(8)

loop_
_atom_type_symbol
_atom_type_description
_atom_type_scat_dispersion_real
_atom_type_scat_dispersion_imag
_atom_type_scat_source
C C 0.0147 0.0070 'International Tables Vol C Tables 4.2.6.8 and 6.1.1.4'
H H 0.0000 0.0000 'International Tables Vol C Tables 4.2.6.8 and 6.1.1.4'
Cl Cl 0.3292 0.5397 'International Tables Vol C Tables 4.2.6.8 and 6.1.1.4'
Cu Cu -2.8874 3.6899 'International Tables Vol C Tables 4.2.6.8 and 6.1.1.4'
N N 0.0253 0.0135 'International Tables Vol C Tables 4.2.6.8 and 6.1.1.4'
O O 0.0412 0.0250 'International Tables Vol C Tables 4.2.6.8 and 6.1.1.4'

loop_
_geom_angle_atom_site_label_1
_geom_angle_atom_site_label_2
_geom_angle_atom_site_label_3
_geom_angle
_geom_angle_site_symmetry_1
_geom_angle_site_symmetry_3
_geom_angle_publ_flag
O1 Cu1 N1 91.78(6) . . ?
O1 Cu1 N2 97.26(6) . . ?
O1 Cu1 N3 92.46(6) . . ?
O1 Cu1 N5 167.66(7) . . ?
N1 Cu1 N2 77.62(6) . . ?
N3 Cu1 N1 166.81(7) . . ?
N3 Cu1 N2 114.17(6) . . ?
N3 Cu1 N5 79.04(7) . . ?
N5 Cu1 N1 94.65(7) . . ?
N5 Cu1 N2 94.41(6) . . ?
C13 O1 Cu1 127.44(13) . . ?
C1 N1 Cu1 125.43(13) . . ?
C1 N1 C12 118.48(17) . . ?
C12 N1 Cu1 115.48(13) . . ?
N1 C1 H1 118.4 . . ?
N1 C1 C2 123.13(18) . . ?
C2 C1 H1 118.4 . . ?
C22 O2 H2 109.5 . . ?
C10 N2 Cu1 131.21(15) . . ?
C10 N2 C11 118.17(18) . . ?
C11 N2 Cu1 109.19(13) . . ?
C1 C2 H2A 120.7 . . ?
C3 C2 C1 118.64(19) . . ?
C3 C2 H2A 120.7 . . ?
N4 N3 Cu1 116.32(12) . . ?
C19 N3 Cu1 127.45(14) . . ?
C19 N3 N4 116.04(16) . . ?
C2 C3 H3 120.1 . . ?
C2 C3 C4 119.90(19) . . ?
C4 C3 H3 120.1 . . ?
C20 N4 N3 111.58(15) . . ?
C3 C4 C5 123.29(19) . . ?
C3 C4 C12 117.81(18) . . ?
C12 C4 C5 118.88(19) . . ?
N6 N5 Cu1 125.50(12) . . ?
C20 N5 Cu1 114.10(13) . . ?
C20 N5 N6 119.94(16) . . ?
C4 C5 H5 119.4 . . ?
C6 C5 C4 121.2(2) . . ?
C6 C5 H5 119.4 . . ?
N5 N6 C27 115.08(15) . . ?
C32 N6 N5 115.39(16) . . ?
C32 N6 C27 127.87(16) . . ?
C5 C6 H6 119.4 . . ?
C5 C6 C7 121.3(2) . . ?
C7 C6 H6 119.4 . . ?
C31 N7 C27 118.07(17) . . ?
C8 C7 C6 124.1(2) . . ?
C8 C7 C11 116.7(2) . . ?
C11 C7 C6 119.16(19) . . ?
C36 N8 C32 116.92(18) . . ?
C7 C8 H8 120.1 . . ?
C9 C8 C7 119.9(2) . . ?
C9 C8 H8 120.1 . . ?
O3 N9 O4 122.74(19) . . ?
O3 N9 C25 118.91(16) . . ?
O4 N9 C25 118.35(17) . . ?
C8 C9 H9 120.4 . . ?
C8 C9 C10 119.2(2) . . ?
C10 C9 H9 120.4 . . ?
O5 N10 O6 122.9(2) . . ?
O5 N10 C16 118.7(2) . . ?
O6 N10 C16 118.4(2) . . ?
N2 C10 C9 122.9(2) . . ?
N2 C10 H10 118.5 . . ?
C9 C10 H10 118.5 . . ?
N2 C11 C7 123.07(19) . . ?
N2 C11 C12 117.52(17) . . ?
C7 C11 C12 119.41(19) . . ?
N1 C12 C4 121.99(18) . . ?
N1 C12 C11 117.95(17) . . ?
C4 C12 C11 120.05(18) . . ?
O1 C13 C14 118.68(19) . . ?
O1 C13 C18 124.31(18) . . ?
C14 C13 C18 117.00(19) . . ?
C13 C14 H14 118.9 . . ?
C15 C14 C13 122.2(2) . . ?
C15 C14 H14 118.9 . . ?
C14 C15 H15 120.4 . . ?
C14 C15 C16 119.2(2) . . ?
C16 C15 H15 120.4 . . ?
C15 C16 N10 119.9(2) . . ?
C17 C16 N10 118.8(2) . . ?
C17 C16 C15 121.2(2) . . ?
C16 C17 H17 119.7 . . ?
C16 C17 C18 120.7(2) . . ?
C18 C17 H17 119.7 . . ?
C13 C18 C19 123.53(18) . . ?
C17 C18 C13 119.69(19) . . ?
C17 C18 C19 116.64(18) . . ?
N3 C19 C18 123.98(18) . . ?
N3 C19 H19A 118.0 . . ?
C18 C19 H19A 118.0 . . ?
N4 C20 N5 118.84(17) . . ?
N4 C20 C21 113.90(16) . . ?
N5 C20 C21 127.25(16) . . ?
C22 C21 C20 119.64(11) . . ?
C22 C21 C26 120.0 . . ?
C26 C21 C20 120.17(11) . . ?
O2 C22 C21 123.61(10) . . ?
O2 C22 C23 116.39(10) . . ?
C21 C22 C23 120.0 . . ?
C22 C23 H23A 120.0 . . ?
C24 C23 C22 120.0 . . ?
C24 C23 H23A 120.0 . . ?
C23 C24 H24A 120.0 . . ?
C25 C24 C23 120.0 . . ?
C25 C24 H24A 120.0 . . ?
C24 C25 N9 120.79(11) . . ?
C24 C25 C26 120.0 . . ?
C26 C25 N9 119.20(11) . . ?
C21 C26 H26A 120.0 . . ?
C25 C26 C21 120.0 . . ?
C25 C26 H26A 120.0 . . ?
N7 C27 N6 112.33(17) . . ?
N7 C27 C28 122.01(18) . . ?
C28 C27 N6 125.65(18) . . ?
C27 C28 H28 121.3 . . ?
C29 C28 C27 117.35(19) . . ?
C29 C28 H28 121.3 . . ?
C28 C29 H29 119.3 . . ?
C30 C29 C28 121.43(19) . . ?
C30 C29 H29 119.3 . . ?
C29 C30 H30 122.2 . . ?
C29 C30 C31 115.68(19) . . ?
C31 C30 H30 122.2 . . ?
N7 C31 Cl1 114.84(16) . . ?
N7 C31 C30 125.41(19) . . ?
C30 C31 Cl1 119.74(16) . . ?
N8 C32 N6 117.50(18) . . ?
N8 C32 C33 122.12(19) . . ?
C33 C32 N6 120.39(17) . . ?
C32 C33 H33 120.9 . . ?
C34 C33 C32 118.28(19) . . ?
C34 C33 H33 120.9 . . ?
C33 C34 H34 119.8 . . ?
C33 C34 C35 120.4(2) . . ?
C35 C34 H34 119.8 . . ?
C34 C35 H35 122.0 . . ?
C36 C35 C34 115.9(2) . . ?
C36 C35 H35 122.0 . . ?
N8 C36 Cl2 115.00(16) . . ?
N8 C36 C35 126.3(2) . . ?
C35 C36 Cl2 118.67(17) . . ?

loop_
_geom_bond_atom_site_label_1
_geom_bond_atom_site_label_2
_geom_bond_distance
_geom_bond_site_symmetry_2
_geom_bond_publ_flag
Cu1 O1 1.9382(14) . ?
Cu1 N1 2.0516(16) . ?
Cu1 N2 2.2575(17) . ?
Cu1 N3 1.9502(16) . ?
Cu1 N5 1.9618(17) . ?
Cl1 C31 1.750(2) . ?
O1 C13 1.290(2) . ?
N1 C1 1.325(3) . ?
N1 C12 1.365(2) . ?
C1 H1 0.9500 . ?
C1 C2 1.405(3) . ?
Cl2 C36 1.747(2) . ?
O2 H2 0.8400 . ?
O2 C22 1.3413(17) . ?
N2 C10 1.321(3) . ?
N2 C11 1.358(3) . ?
C2 H2A 0.9500 . ?
C2 C3 1.369(3) . ?
O3 N9 1.230(2) . ?
N3 N4 1.389(2) . ?
N3 C19 1.287(3) . ?
C3 H3 0.9500 . ?
C3 C4 1.404(3) . ?
O4 N9 1.237(2) . ?
N4 C20 1.330(3) . ?
C4 C5 1.435(3) . ?
C4 C12 1.407(3) . ?
N5 N6 1.411(2) . ?
N5 C20 1.338(2) . ?
O5 N10 1.232(3) . ?
C5 H5 0.9500 . ?
C5 C6 1.350(3) . ?
N6 C27 1.413(3) . ?
N6 C32 1.410(3) . ?
O6 N10 1.234(3) . ?
C6 H6 0.9500 . ?
C6 C7 1.431(3) . ?
N7 C27 1.343(3) . ?
N7 C31 1.312(3) . ?
C7 C8 1.408(3) . ?
C7 C11 1.411(3) . ?
N8 C32 1.340(3) . ?
N8 C36 1.328(3) . ?
C8 H8 0.9500 . ?
C8 C9 1.365(3) . ?
N9 C25 1.437(2) . ?
C9 H9 0.9500 . ?
C9 C10 1.402(3) . ?
N10 C16 1.449(3) . ?
C10 H10 0.9500 . ?
C11 C12 1.438(3) . ?
C13 C14 1.428(3) . ?
C13 C18 1.435(3) . ?
C14 H14 0.9500 . ?
C14 C15 1.370(3) . ?
C15 H15 0.9500 . ?
C15 C16 1.396(3) . ?
C16 C17 1.376(3) . ?
C17 H17 0.9500 . ?
C17 C18 1.400(3) . ?
C18 C19 1.446(3) . ?
C19 H19A 0.9500 . ?
C20 C21 1.509(2) . ?
C21 C22 1.3900 . ?
C21 C26 1.3900 . ?
C22 C23 1.3900 . ?
C23 H23A 0.9500 . ?
C23 C24 1.3900 . ?
C24 H24A 0.9500 . ?
C24 C25 1.3900 . ?
C25 C26 1.3900 . ?
C26 H26A 0.9500 . ?
C27 C28 1.398(3) . ?
C28 H28 0.9500 . ?
C28 C29 1.385(3) . ?
C29 H29 0.9500 . ?
C29 C30 1.379(3) . ?
C30 H30 0.9500 . ?
C30 C31 1.385(3) . ?
C32 C33 1.401(3) . ?
C33 H33 0.9500 . ?
C33 C34 1.381(3) . ?
C34 H34 0.9500 . ?
C34 C35 1.388(3) . ?
C35 H35 0.9500 . ?
C35 C36 1.369(3) . ?

loop_
_geom_hbond_atom_site_label_D
_geom_hbond_atom_site_label_H
_geom_hbond_atom_site_label_A
_geom_hbond_distance_DH
_geom_hbond_distance_HA
_geom_hbond_distance_DA
_geom_hbond_angle_DHA
_geom_hbond_site_symmetry_A
O2 H2 N4 0.84 1.88 2.603(2) 143.2 .
O2 H2 O6 0.84 2.44 2.952(2) 120.0 2_655
